data_7013974
loop_
_publ_author_name
'Gioia Lobbia, Giancarlo'
'Hanna, John V.'
'Pellei, Maura'
'Pettinari, Claudio'
'Santini, Carlo'
'Skelton, Brian W.'
'White, Allan H.'

_publ_section_title
;
 Gold derivatives of scorpionates: comparison with the other coinage
 metal poly(pyrazolyl)borate analogues.
;
_journal_issue 6
_journal_name_full 'Dalton transactions (Cambridge, England : 2003)'
_journal_page_first 951
_journal_page_last 958
_journal_paper_doi 10.1039/b316815h
_journal_year 2004
_chemical_formula_moiety 'C33 H37 B Cu N6 P, C18 H15 P'
_chemical_formula_sum 'C51 H52 B Cu N6 P2'
_chemical_formula_weight 885.32
_space_group_IT_number 205
_symmetry_cell_setting cubic
_symmetry_space_group_name_Hall '-P 2ac 2ab 3'
_symmetry_space_group_name_H-M 'P a -3'
_audit_creation_date 03-07-27
_audit_creation_method Xtal3.6
_cell_angle_alpha 90.00000
_cell_angle_beta 90.00000
_cell_angle_gamma 90.00000
_cell_formula_units_Z 8
_cell_length_a 21.075(4)
_cell_length_b 21.075(4)
_cell_length_c 21.075(4)
_cell_measurement_reflns_used 8497
_cell_measurement_temperature 150(2)
_cell_measurement_theta_max 25.5
_cell_measurement_theta_min 2.15
_cell_volume 9361(3)
_computing_cell_refinement 'Siemens SAINT (Siemens, 1995)'
_computing_data_collection 'Siemens SMART (Siemens, 1995)'
_computing_data_reduction xtal
_computing_molecular_graphics xtal
_computing_publication_material 'xtal BONDLA CIFIO'
_computing_structure_refinement 'xtal CRYLSQ'
_computing_structure_solution xtal
_diffrn_ambient_temperature 150(2)
_diffrn_measured_fraction_theta_full 1.00
_diffrn_measured_fraction_theta_max 1.00
_diffrn_measurement_device_type
;
Bruker SMART CCD diffractometer
;
_diffrn_measurement_method '\w scans'
_diffrn_radiation_detector 'CCD area detector'
_diffrn_radiation_monochromator graphite
_diffrn_radiation_source 'sealed tube'
_diffrn_radiation_type 'Mo K\a'
_diffrn_radiation_wavelength .71073
_diffrn_reflns_av_R_equivalents .12
_diffrn_reflns_av_sigmaI/netI .137
_diffrn_reflns_limit_h_max 26
_diffrn_reflns_limit_h_min -26
_diffrn_reflns_limit_k_max 26
_diffrn_reflns_limit_k_min -26
_diffrn_reflns_limit_l_max 26
_diffrn_reflns_limit_l_min -26
_diffrn_reflns_number 88102
_diffrn_reflns_theta_full 26.35
_diffrn_reflns_theta_max 26.35
_diffrn_reflns_theta_min 1.67
_diffrn_standards_decay_% 0
_exptl_absorpt_coefficient_mu .576
_exptl_absorpt_correction_T_max 1
_exptl_absorpt_correction_T_min .86
_exptl_absorpt_correction_type multi-scan
_exptl_absorpt_process_details
;
SADABS; Sheldrick, 1996
;
_exptl_crystal_colour colourless
_exptl_crystal_density_diffrn 1.256
_exptl_crystal_density_method 'not measured'
_exptl_crystal_description plate
_exptl_crystal_F_000 3712
_exptl_crystal_size_max .18
_exptl_crystal_size_mid .14
_exptl_crystal_size_min .08
_refine_diff_density_max 1.967
_refine_diff_density_min -.696
_refine_ls_extinction_method none
_refine_ls_goodness_of_fit_all 1.039
_refine_ls_goodness_of_fit_ref 1.092
_refine_ls_hydrogen_treatment noref
_refine_ls_matrix_type full
_refine_ls_number_constraints 0
_refine_ls_number_parameters 187
_refine_ls_number_reflns 1890
_refine_ls_number_restraints 0
_refine_ls_R_factor_all .168
_refine_ls_R_factor_gt .097
_refine_ls_shift/su_max .02
_refine_ls_shift/su_mean .001
_refine_ls_structure_factor_coef F
_refine_ls_weighting_scheme calc
_refine_ls_wR_factor_all .198
_refine_ls_wR_factor_ref .158
_reflns_d_resolution_high .801
_reflns_d_resolution_low 12.138
_reflns_Friedel_coverage 0
_reflns_limit_h_max 15
_reflns_limit_h_min 0
_reflns_limit_k_max 26
_reflns_limit_k_min 0
_reflns_limit_l_max 26
_reflns_limit_l_min 1
_reflns_number_gt 1890
_reflns_number_total 3206
_reflns_threshold_expression 'F    > 4.00 sig(F   )'
_cod_data_source_file b316815h.txt
_cod_data_source_block cpcutp
_cod_original_cell_volume 9361(5)
_cod_original_sg_symbol_Hall -p_2ac_2ab_3
_cod_original_sg_symbol_H-M P_a_-3
_cod_original_formula_sum 'C51 H52 B1 Cu1 N6 P2'
_cod_database_code 7013974

loop_
_symmetry_equiv_pos_as_xyz
+x,+y,+z
1/2-x,-y,1/2+z
1/2+x,1/2-y,-z
-x,1/2+y,1/2-z
+y,+z,+x
1/2-y,-z,1/2+x
1/2+y,1/2-z,-x
-y,1/2+z,1/2-x
+z,+x,+y
-z,1/2+x,1/2-y
1/2-z,-x,1/2+y
1/2+z,1/2-x,-y
-x,-y,-z
1/2+x,+y,1/2-z
1/2-x,1/2+y,+z
+x,1/2-y,1/2+z
-y,-z,-x
1/2+y,+z,1/2-x
1/2-y,1/2+z,+x
+y,1/2-z,1/2+x
-z,-x,-y
+z,1/2-x,1/2+y
1/2+z,+x,1/2-y
1/2-z,1/2+x,+y

loop_
_atom_site_label
_atom_site_fract_x
_atom_site_fract_y
_atom_site_fract_z
_atom_site_U_iso_or_equiv
_atom_site_adp_type
_atom_site_calc_flag
_atom_site_calc_attached_atom
_atom_site_occupancy
_atom_site_disorder_assembly
_atom_site_disorder_group
Cu .15662(5) .15662(5) .15662(5) .0491(6) Uani ? ? 1.00000 ? ?
B .2390(5) .2390(5) .2390(5) .064(4) Uani ? ? 1.00000 ? ?
N1 .2644(3) .1706(3) .2419(3) .059(4) Uani ? ? 1.00000 ? ?
N2 .2385(3) .1262(3) .2021(3) .057(4) Uani ? ? 1.00000 ? ?
C3 .2694(4) .0719(4) .2108(5) .073(6) Uani ? ? 1.00000 ? ?
C31 .2539(6) .0136(5) .1759(6) .105(8) Uani ? ? 1.00000 ? ?
C4 .3158(4) .0806(5) .2578(5) .083(7) Uani ? ? 1.00000 ? ?
C5 .3105(5) .1436(5) .2768(5) .079(7) Uani ? ? 1.00000 ? ?
C51 .3470(5) .1804(7) .3251(6) .102(9) Uani ? ? 1.00000 ? ?
P1 .09775(10) .09744(10) .09746(10) .0497(9) Uani ? ? 1.00000 ? ?
C11 .1384(3) .0440(4) .0442(4) .057(5) Uani ? ? 1.00000 ? ?
C12 .1911(5) .0648(5) .0129(6) .099(8) Uani ? ? 1.00000 ? ?
C13 .2230(5) .0259(5) -.0299(6) .114(9) Uani ? ? 1.00000 ? ?
C14 .2030(4) -.0320(5) -.0440(5) .084(7) Uani ? ? 1.00000 ? ?
C15 .1512(4) -.0570(4) -.0103(4) .065(5) Uani ? ? 1.00000 ? ?
C16 .1188(4) -.0186(4) .0314(4) .054(4) Uani ? ? 1.00000 ? ?
P2 .39888(10) .10112(10) -.10112(10) .0381(13) Uani ? ? .757(10) ? ?
P2' .4816(3) .0184(3) -.0184(3) .038(4) Uiso ? ? .243(10) ? ?
C21 .3998(3) .1196(3) -.0182(4) .052(4) Uani ? ? 1.00000 ? ?
C22 .3456(4) .1445(4) .0093(5) .068(6) Uani ? ? 1.00000 ? ?
C23 .3431(4) .1575(4) .0726(5) .069(6) Uani ? ? 1.00000 ? ?
C24 .3901(5) .1433(5) .1114(5) .078(6) Uani ? ? 1.00000 ? ?
C25 .4498(5) .1276(5) .0864(4) .074(6) Uani ? ? 1.00000 ? ?
C26 .4533(4) .1128(4) .0213(4) .064(5) Uani ? ? 1.00000 ? ?
H31a .22971 .02792 .13710 .20306 Uiso ? ? 1.00000 ? ?
H31b .23050 -.01090 .20771 .16608 Uiso ? ? 1.00000 ? ?
H31c .29107 -.01027 .16479 .16064 Uiso ? ? 1.00000 ? ?
H4 .34357 .05297 .27445 .14365 Uiso ? ? 1.00000 ? ?
H51a .32178 .19258 .35970 .13542 Uiso ? ? 1.00000 ? ?
H51b .36449 .21826 .30870 .19259 Uiso ? ? 1.00000 ? ?
H51c .38124 .14980 .34283 .14374 Uiso ? ? 1.00000 ? ?
H12 .20954 .10490 .02288 .14189 Uiso ? ? 1.00000 ? ?
H13 .25965 .04396 -.04934 .14120 Uiso ? ? 1.00000 ? ?
H14 .22463 -.06015 -.07525 .09846 Uiso ? ? 1.00000 ? ?
H15 .13229 -.10283 -.01521 .10396 Uiso ? ? 1.00000 ? ?
H16 .07899 -.03910 .05676 .08880 Uiso ? ? 1.00000 ? ?
H22 .31135 .15909 -.01713 .11280 Uiso ? ? 1.00000 ? ?
H23 .30524 .17819 .08997 .09906 Uiso ? ? 1.00000 ? ?
H24 .38866 .14467 .15636 .11953 Uiso ? ? 1.00000 ? ?
H25 .48939 .12157 .11534 .11234 Uiso ? ? 1.00000 ? ?
H26 .49348 .09096 -.00246 .11219 Uiso ? ? 1.00000 ? ?
H .26631 .26631 .26631 .08100 Uiso ? ? 1.00000 ? ?

loop_
_atom_site_aniso_label
_atom_site_aniso_U_11
_atom_site_aniso_U_22
_atom_site_aniso_U_33
_atom_site_aniso_U_12
_atom_site_aniso_U_13
_atom_site_aniso_U_23
Cu .0491(6) .0491(6) .0491(6) .0096(4) .0096(4) .0096(4)
B .064(4) .064(4) .064(4) .002(5) .002(5) .002(5)
N1 .055(4) .066(4) .057(4) .007(3) .006(3) .016(3)
N2 .055(4) .051(4) .064(4) .021(3) .010(3) .018(3)
C3 .055(5) .065(5) .100(7) .009(4) .012(5) .021(5)
C31 .099(8) .060(6) .156(11) .036(6) .011(8) .007(7)
C4 .053(5) .089(7) .106(8) .014(5) -.003(5) .037(6)
C5 .058(5) .096(7) .083(7) .016(5) .000(5) .031(6)
C51 .068(7) .145(11) .094(8) .010(7) -.018(6) .019(8)
P1 .0497(9) .0497(9) .0497(9) .0103(9) .0103(9) .0103(9)
C11 .043(4) .065(5) .063(5) .007(4) .012(3) .009(4)
C12 .065(6) .073(6) .158(11) -.013(5) .050(7) -.017(7)
C13 .102(8) .075(7) .165(12) -.011(6) .100(8) -.032(7)
C14 .062(5) .087(7) .102(8) .014(5) .045(5) -.015(6)
C15 .067(5) .057(5) .070(5) .014(4) .006(4) .013(4)
C16 .051(4) .048(4) .063(5) .005(3) -.001(4) .014(4)
P2 .0381(13) .0381(13) .0381(13) .009(3) -.009(3) -.009(3)
C21 .048(4) .045(4) .062(5) -.010(3) .012(4) -.007(3)
C22 .042(4) .080(6) .081(6) .004(4) -.009(4) -.019(5)
C23 .055(5) .073(6) .079(6) .003(4) -.004(5) -.011(5)
C24 .088(7) .082(7) .065(6) .010(5) .027(5) -.019(5)
C25 .083(6) .083(6) .057(5) .005(5) .006(5) .002(5)
C26 .080(6) .065(5) .047(4) .022(4) -.002(4) -.001(4)

loop_
_atom_type_symbol
_atom_type_description
_atom_type_oxidation_number
_atom_type_number_in_cell
_atom_type_scat_dispersion_real
_atom_type_scat_dispersion_imag
_atom_type_scat_source
C ? 0 408 .002 .002 'Int Tables Vol IV Tables 2.2B and 2.3.1'
H ? 0 416 0 0 'Int Tables Vol IV Tables 2.2B and 2.3.1'
B ? 0 8 0 .001 'Int Tables Vol IV Tables 2.2B and 2.3.1'
Cu ? 0 8 .263 1.266 'Int Tables Vol IV Tables 2.2B and 2.3.1'
N ? 0 48 .004 .003 'Int Tables Vol IV Tables 2.2B and 2.3.1'
P ? 0 16 .09 .095 'Int Tables Vol IV Tables 2.2B and 2.3.1'

loop_
_diffrn_attenuator_code
_diffrn_attenuator_scale
? ?

loop_
_geom_angle_atom_site_label_1
_geom_angle_atom_site_label_2
_geom_angle_atom_site_label_3
_geom_angle_site_symmetry_1
_geom_angle_site_symmetry_2
_geom_angle_site_symmetry_3
_geom_angle
_geom_angle_publ_flag
N2 Cu P1 . . . 124.5(2) ?
N2 Cu N2 . . 5 90.9(3) ?
N2 Cu N2 . . 9 90.9(3) ?
P1 Cu N2 . . 5 124.7(2) ?
P1 Cu N2 . . 9 124.6(2) ?
N2 Cu N2 5 . 9 90.9(3) ?
N1 B H . . . 108.5 ?
N1 B N1 . . 5 110.4(7) ?
N1 B N1 . . 9 110.4(7) ?
H B N1 . . 5 108.5 ?
H B N1 . . 9 108.5 ?
N1 B N1 5 . 9 110.4(7) ?
B N1 N2 . . . 118.6(7) ?
B N1 C5 . . . 132.0(8) ?
N2 N1 C5 . . . 109.4(7) ?
Cu N2 N1 . . . 113.7(5) ?
Cu N2 C3 . . . 137.6(6) ?
N1 N2 C3 . . . 107.9(7) ?
N2 C3 C31 . . . 122.8(9) ?
N2 C3 C4 . . . 109.1(8) ?
C31 C3 C4 . . . 128.1(9) ?
C3 C31 H31a . . . 105.6 ?
C3 C31 H31b . . . 102.2 ?
C3 C31 H31c . . . 112.2 ?
H31a C31 H31b . . . 117.3 ?
H31a C31 H31c . . . 111.8 ?
H31b C31 H31c . . . 107.5 ?
C3 C4 C5 . . . 105.7(9) ?
C3 C4 H4 . . . 130.2 ?
C5 C4 H4 . . . 124.1 ?
N1 C5 C4 . . . 107.8(9) ?
N1 C5 C51 . . . 121.7(10) ?
C4 C5 C51 . . . 130.5(10) ?
C5 C51 H51a . . . 112.4 ?
C5 C51 H51b . . . 113.0 ?
C5 C51 H51c . . . 106.4 ?
H51a C51 H51b . . . 105.9 ?
H51a C51 H51c . . . 106.5 ?
H51b C51 H51c . . . 112.6 ?
Cu P1 C11 . . . 116.6(3) ?
Cu P1 C11 . . 5 116.3(3) ?
Cu P1 C11 . . 9 116.3(3) ?
C11 P1 C11 . . 5 101.9(4) ?
C11 P1 C11 . . 9 101.8(4) ?
C11 P1 C11 5 . 9 101.6(4) ?
P1 C11 C12 . . . 119.0(7) ?
P1 C11 C16 . . . 124.4(6) ?
C12 C11 C16 . . . 116.6(8) ?
C11 C12 C13 . . . 121.1(10) ?
C11 C12 H12 . . . 120.7 ?
C13 C12 H12 . . . 117.9 ?
C12 C13 C14 . . . 122.3(11) ?
C12 C13 H13 . . . 115.8 ?
C14 C13 H13 . . . 121.9 ?
C13 C14 C15 . . . 118.7(10) ?
C13 C14 H14 . . . 123.5 ?
C15 C14 H14 . . . 117.7 ?
C14 C15 C16 . . . 119.1(8) ?
C14 C15 H15 . . . 126.2 ?
C16 C15 H15 . . . 114.6 ?
C11 C16 C15 . . . 121.9(7) ?
C11 C16 H16 . . . 120.3 ?
C15 C16 H16 . . . 117.7 ?
C21 P2 C21 . . '6 554' 101.8(3) ?
C21 P2 C21 . . 12 101.8(3) ?
C21 P2 C21 '6 554' . 12 101.8(3) ?
P2 C21 C22 . . . 118.9(6) ?
P2 C21 C26 . . . 124.2(6) ?
C22 C21 C26 . . . 116.8(8) ?
C21 C22 C23 . . . 121.3(8) ?
C21 C22 H22 . . . 119.8 ?
C23 C22 H22 . . . 118.3 ?
C22 C23 C24 . . . 122.1(9) ?
C22 C23 H23 . . . 119.2 ?
C24 C23 H23 . . . 118.7 ?
C23 C24 C25 . . . 119.7(9) ?
C23 C24 H24 . . . 126.1 ?
C25 C24 H24 . . . 114.2 ?
C24 C25 C26 . . . 117.6(9) ?
C24 C25 H25 . . . 121.9 ?
C26 C25 H25 . . . 120.1 ?
C21 C26 C25 . . . 120.7(8) ?
C21 C26 H26 . . . 113.2 ?
C25 C26 H26 . . . 125.7 ?

loop_
_geom_bond_atom_site_label_1
_geom_bond_atom_site_label_2
_geom_bond_site_symmetry_1
_geom_bond_site_symmetry_2
_geom_bond_distance
_geom_bond_publ_flag
Cu N2 . . 2.075(7) ?
Cu P1 . . 2.156(2) ?
Cu N2 . 5 2.075(7) ?
Cu N2 . 9 2.075(7) ?
B N1 . . 1.539(13) ?
B H . . .996 ?
B N1 . 5 1.539(13) ?
B N1 . 9 1.539(13) ?
N1 N2 . . 1.371(9) ?
N1 C5 . . 1.345(12) ?
N2 C3 . . 1.329(11) ?
C3 C31 . . 1.469(15) ?
C3 C4 . . 1.404(14) ?
C31 H31a . . 1.009 ?
C31 H31b . . .980 ?
C31 H31c . . .960 ?
C4 C5 . . 1.391(15) ?
C4 H4 . . .897 ?
C5 C51 . . 1.493(17) ?
C51 H51a . . .938 ?
C51 H51b . . .945 ?
C51 H51c . . 1.038 ?
P1 C11 . . 1.806(8) ?
P1 C11 . 5 1.813(8) ?
P1 C11 . 9 1.814(8) ?
C11 C12 . . 1.365(13) ?
C11 C16 . . 1.408(11) ?
C12 C13 . . 1.392(17) ?
C12 H12 . . .953 ?
C13 C14 . . 1.325(15) ?
C13 H13 . . .953 ?
C14 C15 . . 1.406(13) ?
C14 H14 . . .997 ?
C15 C16 . . 1.375(12) ?
C15 H15 . . 1.049 ?
C16 H16 . . 1.085 ?
P2 C21 . . 1.790(8) ?
P2 C21 . '6 554' 1.790(8) ?
P2 C21 . 12 1.790(8) ?
C21 C22 . . 1.384(11) ?
C21 C26 . . 1.410(11) ?
C22 C23 . . 1.361(15) ?
C22 H22 . . .963 ?
C23 C24 . . 1.319(14) ?
C23 H23 . . .980 ?
C24 C25 . . 1.404(15) ?
C24 H24 . . .949 ?
C25 C26 . . 1.410(12) ?
C25 H25 . . 1.040 ?
C26 H26 . . 1.086 ?
